data_7003029
loop_
_publ_author_name
'Yuksel, Fatma'
'G\"um\"u\,s, G\"ulay'
'G\"urol, \.Ilke'
'Ahsen, Vefa'
'Chumakov, Yurii'
'Jeanneau, Erwann'
'Luneau, Dominique'

_publ_section_title
;
 Channel architecture via self assembly of oxamide oximes complexes
;
_journal_issue 2
_journal_name_full 'Dalton Transactions'
_journal_page_first 241
_journal_page_last 252
_journal_paper_doi 10.1039/b707930c
_journal_year 2008
_chemical_formula_sum 'C28 H58 N8 O4 Pd'
_chemical_formula_weight 677.22
_chemical_name_systematic
;
?
;
_space_group_IT_number 148
_symmetry_cell_setting trigonal
_symmetry_space_group_name_Hall '-R 3'
_symmetry_space_group_name_H-M 'R -3 :H'
_atom_sites_solution_hydrogens geom
_atom_sites_solution_primary direct
_atom_sites_solution_secondary difmap
_audit_creation_method SHELXL-97
_cell_angle_alpha 90.00
_cell_angle_beta 90.00
_cell_angle_gamma 120.00
_cell_formula_units_Z 9
_cell_length_a 27.8737(19)
_cell_length_b 27.8737(19)
_cell_length_c 12.4102(13)
_cell_measurement_reflns_used 0
_cell_measurement_temperature 298(2)
_cell_measurement_theta_max 0
_cell_measurement_theta_min 0
_cell_volume 8350.2(12)
_computing_structure_refinement 'SHELXL-97 (Sheldrick, 1997)'
_diffrn_ambient_temperature 298(2)
_diffrn_detector_area_resol_mean 0
_diffrn_measured_fraction_theta_full 0.885
_diffrn_measured_fraction_theta_max 0.885
_diffrn_measurement_device_type Bruker
_diffrn_measurement_method \w/2\q
_diffrn_radiation_monochromator graphite
_diffrn_radiation_source 'fine-focus sealed tube'
_diffrn_radiation_type MoK\a
_diffrn_radiation_wavelength 0.71073
_diffrn_reflns_av_R_equivalents 0.0652
_diffrn_reflns_av_sigmaI/netI 0.1911
_diffrn_reflns_limit_h_max 38
_diffrn_reflns_limit_h_min -8
_diffrn_reflns_limit_k_max 21
_diffrn_reflns_limit_k_min -35
_diffrn_reflns_limit_l_max 16
_diffrn_reflns_limit_l_min -16
_diffrn_reflns_number 11101
_diffrn_reflns_theta_full 29.60
_diffrn_reflns_theta_max 29.60
_diffrn_reflns_theta_min 1.46
_diffrn_standards_interval_count 0
_diffrn_standards_interval_time 0
_diffrn_standards_number 0
_exptl_absorpt_coefficient_mu 0.539
_exptl_absorpt_correction_type none
_exptl_crystal_colour yellow
_exptl_crystal_density_diffrn 1.212
_exptl_crystal_density_method 'not measured'
_exptl_crystal_description block
_exptl_crystal_F_000 3240
_exptl_crystal_size_max 0.35
_exptl_crystal_size_mid 0.1
_exptl_crystal_size_min 0.1
_refine_diff_density_max 0.793
_refine_diff_density_min -0.419
_refine_diff_density_rms 0.150
_refine_ls_extinction_method none
_refine_ls_goodness_of_fit_ref 0.651
_refine_ls_hydrogen_treatment constr
_refine_ls_matrix_type full
_refine_ls_number_parameters 187
_refine_ls_number_reflns 4622
_refine_ls_number_restraints 0
_refine_ls_restrained_S_all 0.651
_refine_ls_R_factor_all 0.1684
_refine_ls_R_factor_gt 0.0460
_refine_ls_shift/su_max 0.000
_refine_ls_shift/su_mean 0.000
_refine_ls_structure_factor_coef Fsqd
_refine_ls_weighting_details 'calc w=1/[\s^2^(Fo^2^)+(0.1000P)^2^+0.0000P] where P=(Fo^2^+2Fc^2^)/3'
_refine_ls_weighting_scheme calc
_refine_ls_wR_factor_gt 0.1049
_refine_ls_wR_factor_ref 0.1504
_reflns_number_gt 1752
_reflns_number_total 4622
_reflns_threshold_expression >2sigma(I)
_cod_data_source_file b707930c.txt
_cod_data_source_block VAC6Pd4
_cod_depositor_comments
;
The following automatic conversions were performed:
'_symmetry_cell_setting' value 'Trigonal' changed to 'trigonal' according
to '/home/saulius/struct/CIF-dictionaries/cif_core.dic' dictionary named
'cif_core.dic' version 2.4.1 from 2010-06-29.

Automatic conversion script
Id: cif_fix_enum 1527 2010-12-29 10:47:43Z saulius 
;
_cod_original_sg_symbol_H-M 'R -3 '
_cod_database_code 7003029

loop_
_symmetry_equiv_pos_as_xyz
'x, y, z'
'-y, x-y, z'
'-x+y, -x, z'
'x+2/3, y+1/3, z+1/3'
'-y+2/3, x-y+1/3, z+1/3'
'-x+y+2/3, -x+1/3, z+1/3'
'x+1/3, y+2/3, z+2/3'
'-y+1/3, x-y+2/3, z+2/3'
'-x+y+1/3, -x+2/3, z+2/3'
'-x, -y, -z'
'y, -x+y, -z'
'x-y, x, -z'
'-x+2/3, -y+1/3, -z+1/3'
'y+2/3, -x+y+1/3, -z+1/3'
'x-y+2/3, x+1/3, -z+1/3'
'-x+1/3, -y+2/3, -z+2/3'
'y+1/3, -x+y+2/3, -z+2/3'
'x-y+1/3, x+2/3, -z+2/3'

loop_
_atom_site_label
_atom_site_type_symbol
_atom_site_fract_x
_atom_site_fract_y
_atom_site_fract_z
_atom_site_U_iso_or_equiv
_atom_site_adp_type
_atom_site_occupancy
_atom_site_symmetry_multiplicity
_atom_site_calc_flag
_atom_site_refinement_flags
_atom_site_disorder_assembly
_atom_site_disorder_group
Pd Pd 0.5000 0.5000 0.0000 0.0527(2) Uani 1 2 d S . .
O1 O 0.40604(11) 0.41985(11) 0.1238(2) 0.0673(9) Uani 1 1 d . . .
O2 O 0.53195(13) 0.48357(13) -0.2173(3) 0.0861(11) Uani 1 1 d . . .
H2A H 0.5553 0.5153 -0.2006 0.129 Uiso 1 1 calc R . .
N1 N 0.43370(14) 0.42778(14) 0.0309(3) 0.0571(9) Uani 1 1 d . . .
N2 N 0.49367(15) 0.45978(15) -0.1341(3) 0.0633(10) Uani 1 1 d . . .
N3 N 0.37353(15) 0.33765(15) -0.0368(3) 0.0725(11) Uani 1 1 d . . .
H3A H 0.3539 0.3243 -0.0940 0.087 Uiso 1 1 calc R . .
N4 N 0.44209(18) 0.37283(17) -0.2233(3) 0.0853(13) Uani 1 1 d . . .
H4A H 0.4142 0.3401 -0.2144 0.102 Uiso 1 1 calc R . .
C1 C 0.41851(17) 0.38989(18) -0.0436(4) 0.0579(12) Uani 1 1 d . . .
C2 C 0.45390(19) 0.40885(19) -0.1415(4) 0.0603(12) Uani 1 1 d . . .
C11 C 0.3563(3) 0.3032(2) 0.0571(5) 0.099(2) Uani 1 1 d . . .
H11A H 0.3255 0.2670 0.0386 0.119 Uiso 1 1 calc R . .
H11B H 0.3435 0.3193 0.1112 0.119 Uiso 1 1 calc R . .
C12 C 0.4033(3) 0.2967(3) 0.1034(7) 0.143(3) Uani 1 1 d . . .
H12A H 0.4165 0.2821 0.0472 0.172 Uiso 1 1 calc R . .
H12B H 0.4335 0.3333 0.1216 0.172 Uiso 1 1 calc R . .
C13 C 0.3908(5) 0.2622(4) 0.1962(9) 0.216(5) Uani 1 1 d . . .
H13A H 0.3608 0.2255 0.1781 0.259 Uiso 1 1 calc R . .
H13B H 0.3774 0.2767 0.2525 0.259 Uiso 1 1 calc R . .
C14 C 0.4389(7) 0.2565(6) 0.2419(12) 0.266(8) Uani 1 1 d . . .
H14A H 0.4509 0.2390 0.1892 0.319 Uiso 1 1 calc R . .
H14B H 0.4700 0.2928 0.2583 0.319 Uiso 1 1 calc R . .
C15 C 0.4215(10) 0.2251(13) 0.333(2) 0.408(17) Uani 1 1 d . . .
H15A H 0.4161 0.2463 0.3892 0.490 Uiso 1 1 calc R . .
H15B H 0.3859 0.1926 0.3190 0.490 Uiso 1 1 calc R . .
C16 C 0.4527(11) 0.2103(11) 0.3668(17) 0.372(14) Uani 1 1 d . . .
H16A H 0.4375 0.1887 0.4310 0.558 Uiso 1 1 calc R . .
H16B H 0.4879 0.2422 0.3831 0.558 Uiso 1 1 calc R . .
H16C H 0.4575 0.1882 0.3131 0.558 Uiso 1 1 calc R . .
C21 C 0.4717(3) 0.3835(3) -0.3254(5) 0.125(3) Uani 1 1 d . . .
H21A H 0.4470 0.3828 -0.3813 0.150 Uiso 1 1 calc R . .
H21B H 0.5027 0.4211 -0.3223 0.150 Uiso 1 1 calc R . .
C22 C 0.4900(7) 0.3542(6) -0.3561(11) 0.359(13) Uani 1 1 d . . .
H22A H 0.5298 0.3788 -0.3553 0.431 Uiso 1 1 calc R . .
H22B H 0.4797 0.3480 -0.4316 0.431 Uiso 1 1 calc R . .
C23 C 0.4832(4) 0.3040(4) -0.3215(9) 0.199(4) Uani 1 1 d . . .
H23A H 0.4502 0.2745 -0.3552 0.239 Uiso 1 1 calc R . .
H23B H 0.4768 0.3012 -0.2444 0.239 Uiso 1 1 calc R . .
C24 C 0.5298(5) 0.2939(5) -0.3437(12) 0.236(6) Uani 1 1 d . . .
H24A H 0.5618 0.3203 -0.3026 0.283 Uiso 1 1 calc R . .
H24B H 0.5393 0.3008 -0.4195 0.283 Uiso 1 1 calc R . .
C25 C 0.5182(6) 0.2385(6) -0.3176(13) 0.260(7) Uani 1 1 d . . .
H25A H 0.5074 0.2312 -0.2425 0.312 Uiso 1 1 calc R . .
H25B H 0.4869 0.2123 -0.3605 0.312 Uiso 1 1 calc R . .
C26 C 0.5626(6) 0.2288(7) -0.3349(15) 0.378(12) Uani 1 1 d . . .
H26A H 0.5514 0.1913 -0.3154 0.568 Uiso 1 1 calc R . .
H26B H 0.5936 0.2538 -0.2914 0.568 Uiso 1 1 calc R . .
H26C H 0.5729 0.2346 -0.4095 0.568 Uiso 1 1 calc R . .

loop_
_atom_site_aniso_label
_atom_site_aniso_U_11
_atom_site_aniso_U_22
_atom_site_aniso_U_33
_atom_site_aniso_U_23
_atom_site_aniso_U_13
_atom_site_aniso_U_12
Pd 0.0435(3) 0.0444(3) 0.0639(4) -0.0067(2) 0.0086(2) 0.0174(2)
O1 0.0524(18) 0.0583(19) 0.078(2) -0.0032(16) 0.0215(17) 0.0177(16)
O2 0.076(2) 0.070(2) 0.084(3) -0.0118(18) 0.031(2) 0.0154(18)
N1 0.047(2) 0.050(2) 0.069(3) -0.005(2) 0.008(2) 0.0197(18)
N2 0.055(2) 0.052(2) 0.068(3) -0.004(2) 0.016(2) 0.016(2)
N3 0.059(3) 0.053(3) 0.085(3) -0.009(2) -0.004(2) 0.013(2)
N4 0.092(3) 0.062(3) 0.078(3) -0.017(2) 0.015(3) 0.021(2)
C1 0.046(3) 0.050(3) 0.075(3) -0.007(3) 0.003(2) 0.022(2)
C2 0.057(3) 0.056(3) 0.070(3) -0.010(3) 0.005(3) 0.030(3)
C11 0.104(5) 0.058(4) 0.103(5) 0.004(3) 0.013(4) 0.017(3)
C12 0.159(8) 0.088(5) 0.160(8) 0.020(5) -0.029(6) 0.045(5)
C13 0.294(15) 0.123(8) 0.196(10) 0.033(7) -0.032(10) 0.078(9)
C14 0.36(2) 0.235(14) 0.225(14) 0.067(11) -0.069(14) 0.164(14)
C15 0.32(3) 0.52(4) 0.36(3) 0.21(3) 0.00(2) 0.19(3)
C16 0.49(4) 0.45(3) 0.27(2) 0.056(19) -0.02(2) 0.30(3)
C21 0.186(8) 0.078(4) 0.072(5) -0.029(3) 0.019(5) 0.037(5)
C22 0.61(3) 0.288(16) 0.356(19) 0.199(14) 0.36(2) 0.35(2)
C23 0.207(10) 0.153(8) 0.277(12) 0.050(8) 0.100(9) 0.119(8)
C24 0.181(10) 0.174(11) 0.358(18) -0.011(11) 0.064(11) 0.093(10)
C25 0.244(15) 0.223(15) 0.358(19) -0.026(13) 0.037(13) 0.150(13)
C26 0.33(2) 0.47(3) 0.51(3) -0.16(2) -0.081(19) 0.33(2)

loop_
_atom_type_symbol
_atom_type_description
_atom_type_scat_dispersion_real
_atom_type_scat_dispersion_imag
_atom_type_scat_source
C C 0.0033 0.0016 'International Tables Vol C Tables 4.2.6.8 and 6.1.1.4'
H H 0.0000 0.0000 'International Tables Vol C Tables 4.2.6.8 and 6.1.1.4'
N N 0.0061 0.0033 'International Tables Vol C Tables 4.2.6.8 and 6.1.1.4'
O O 0.0106 0.0060 'International Tables Vol C Tables 4.2.6.8 and 6.1.1.4'
Pd Pd -0.9988 1.0072 'International Tables Vol C Tables 4.2.6.8 and 6.1.1.4'

loop_
_geom_angle_atom_site_label_1
_geom_angle_atom_site_label_2
_geom_angle_atom_site_label_3
_geom_angle
_geom_angle_site_symmetry_1
_geom_angle_site_symmetry_3
_geom_angle_publ_flag
N2 Pd N2 180.0(2) 10_665 . ?
N2 Pd N1 79.07(15) 10_665 10_665 ?
N2 Pd N1 100.93(15) . 10_665 ?
N2 Pd N1 100.93(15) 10_665 . ?
N2 Pd N1 79.07(15) . . ?
N1 Pd N1 180.00(19) 10_665 . ?
N2 O2 H2A 109.5 . . ?
C1 N1 O1 123.4(3) . . ?
C1 N1 Pd 116.5(3) . . ?
O1 N1 Pd 120.1(3) . . ?
C2 N2 O2 120.0(4) . . ?
C2 N2 Pd 118.0(3) . . ?
O2 N2 Pd 121.9(3) . . ?
C1 N3 C11 125.8(4) . . ?
C1 N3 H3A 117.1 . . ?
C11 N3 H3A 117.1 . . ?
C2 N4 C21 127.2(4) . . ?
C2 N4 H4A 116.4 . . ?
C21 N4 H4A 116.4 . . ?
N1 C1 N3 124.8(4) . . ?
N1 C1 C2 113.9(4) . . ?
N3 C1 C2 121.3(4) . . ?
N2 C2 N4 128.6(4) . . ?
N2 C2 C1 112.5(4) . . ?
N4 C2 C1 118.9(4) . . ?
N3 C11 C12 111.7(5) . . ?
N3 C11 H11A 109.3 . . ?
C12 C11 H11A 109.3 . . ?
N3 C11 H11B 109.3 . . ?
C12 C11 H11B 109.3 . . ?
H11A C11 H11B 107.9 . . ?
C13 C12 C11 117.0(8) . . ?
C13 C12 H12A 108.0 . . ?
C11 C12 H12A 108.0 . . ?
C13 C12 H12B 108.0 . . ?
C11 C12 H12B 108.0 . . ?
H12A C12 H12B 107.3 . . ?
C12 C13 C14 115.9(10) . . ?
C12 C13 H13A 108.3 . . ?
C14 C13 H13A 108.3 . . ?
C12 C13 H13B 108.3 . . ?
C14 C13 H13B 108.3 . . ?
H13A C13 H13B 107.4 . . ?
C15 C14 C13 108.2(16) . . ?
C15 C14 H14A 110.1 . . ?
C13 C14 H14A 110.1 . . ?
C15 C14 H14B 110.1 . . ?
C13 C14 H14B 110.1 . . ?
H14A C14 H14B 108.4 . . ?
C16 C15 C14 111(3) . . ?
C16 C15 H15A 109.5 . . ?
C14 C15 H15A 109.5 . . ?
C16 C15 H15B 109.5 . . ?
C14 C15 H15B 109.5 . . ?
H15A C15 H15B 108.1 . . ?
C15 C16 H16A 109.5 . . ?
C15 C16 H16B 109.5 . . ?
H16A C16 H16B 109.5 . . ?
C15 C16 H16C 109.5 . . ?
H16A C16 H16C 109.5 . . ?
H16B C16 H16C 109.5 . . ?
C22 C21 N4 121.2(7) . . ?
C22 C21 H21A 107.0 . . ?
N4 C21 H21A 107.0 . . ?
C22 C21 H21B 107.0 . . ?
N4 C21 H21B 107.0 . . ?
H21A C21 H21B 106.8 . . ?
C21 C22 C23 134.1(9) . . ?
C21 C22 H22A 103.7 . . ?
C23 C22 H22A 103.7 . . ?
C21 C22 H22B 103.7 . . ?
C23 C22 H22B 103.7 . . ?
H22A C22 H22B 105.3 . . ?
C22 C23 C24 116.3(10) . . ?
C22 C23 H23A 108.2 . . ?
C24 C23 H23A 108.2 . . ?
C22 C23 H23B 108.2 . . ?
C24 C23 H23B 108.2 . . ?
H23A C23 H23B 107.4 . . ?
C25 C24 C23 113.3(10) . . ?
C25 C24 H24A 108.9 . . ?
C23 C24 H24A 108.9 . . ?
C25 C24 H24B 108.9 . . ?
C23 C24 H24B 108.9 . . ?
H24A C24 H24B 107.7 . . ?
C26 C25 C24 112.8(13) . . ?
C26 C25 H25A 109.0 . . ?
C24 C25 H25A 109.0 . . ?
C26 C25 H25B 109.0 . . ?
C24 C25 H25B 109.0 . . ?
H25A C25 H25B 107.8 . . ?
C25 C26 H26A 109.5 . . ?
C25 C26 H26B 109.5 . . ?
H26A C26 H26B 109.5 . . ?
C25 C26 H26C 109.5 . . ?
H26A C26 H26C 109.5 . . ?
H26B C26 H26C 109.5 . . ?

loop_
_geom_bond_atom_site_label_1
_geom_bond_atom_site_label_2
_geom_bond_distance
_geom_bond_site_symmetry_2
_geom_bond_publ_flag
Pd N2 1.961(4) 10_665 ?
Pd N2 1.961(4) . ?
Pd N1 1.975(3) 10_665 ?
Pd N1 1.975(3) . ?
O1 N1 1.342(4) . ?
O2 N2 1.392(4) . ?
O2 H2A 0.8200 . ?
N1 C1 1.303(5) . ?
N2 C2 1.299(5) . ?
N3 C1 1.368(5) . ?
N3 C11 1.433(6) . ?
N3 H3A 0.8600 . ?
N4 C2 1.347(5) . ?
N4 C21 1.458(7) . ?
N4 H4A 0.8600 . ?
C1 C2 1.481(6) . ?
C11 C12 1.517(8) . ?
C11 H11A 0.9700 . ?
C11 H11B 0.9700 . ?
C12 C13 1.426(10) . ?
C12 H12A 0.9700 . ?
C12 H12B 0.9700 . ?
C13 C14 1.538(14) . ?
C13 H13A 0.9700 . ?
C13 H13B 0.9700 . ?
C14 C15 1.40(2) . ?
C14 H14A 0.9700 . ?
C14 H14B 0.9700 . ?
C15 C16 1.21(2) . ?
C15 H15A 0.9700 . ?
C15 H15B 0.9700 . ?
C16 H16A 0.9600 . ?
C16 H16B 0.9600 . ?
C16 H16C 0.9600 . ?
C21 C22 1.224(10) . ?
C21 H21A 0.9700 . ?
C21 H21B 0.9700 . ?
C22 C23 1.384(10) . ?
C22 H22A 0.9700 . ?
C22 H22B 0.9700 . ?
C23 C24 1.485(11) . ?
C23 H23A 0.9700 . ?
C23 H23B 0.9700 . ?
C24 C25 1.456(12) . ?
C24 H24A 0.9700 . ?
C24 H24B 0.9700 . ?
C25 C26 1.414(13) . ?
C25 H25A 0.9700 . ?
C25 H25B 0.9700 . ?
C26 H26A 0.9600 . ?
C26 H26B 0.9600 . ?
C26 H26C 0.9600 . ?
